data_8101504
loop_
_publ_author_name
'Schreuer, J\"urgen'

_publ_section_title
;
Crystal structure of lithium sulfanilate hydrate, LiH2NC6H4SO3 &#x00B7; 
H2O
;
_journal_issue 2
_journal_name_full 'Zeitschrift f\"ur Kristallographie - New Crystal Structures'
_journal_page_first 291
_journal_page_last 292
_journal_volume 214
_journal_year 1999
_chemical_formula_structural 'Li H2 N C6 H4 S O3 * H2 O'
_chemical_formula_sum 'C6 H8 Li N O4 S'
_chemical_formula_weight 197.13
_chemical_name_common 'lithium sulfanilate hydrate'
_space_group_IT_number 14
_symmetry_cell_setting monoclinic
_symmetry_space_group_name_Hall '-P 2ybc'
_symmetry_space_group_name_H-M 'P 1 21/c 1'
_cell_angle_alpha 90.00
_cell_angle_beta 94.06(3)
_cell_angle_gamma 90.00
_cell_formula_units_Z 4
_cell_length_a 5.3520(10)
_cell_length_b 7.986(2)
_cell_length_c 19.527(4)
_cell_measurement_temperature 293(2)
_cell_volume 832.5(3)
_diffrn_ambient_temperature 293(2)
_exptl_crystal_density_diffrn 1.573
_refine_ls_R_factor_obs 0.0310
_refine_ls_wR_factor_obs 0.0801
_cod_original_sg_symbol_H-M 'P 21/c'
_cod_database_code 8101504

loop_
_symmetry_equiv_pos_as_xyz
'x, y, z'
'-x, y+1/2, -z+1/2'
'-x, -y, -z'
'x, -y-1/2, z-1/2'

loop_
_atom_site_aniso_label
_atom_site_aniso_U_11
_atom_site_aniso_U_22
_atom_site_aniso_U_33
_atom_site_aniso_U_23
_atom_site_aniso_U_13
_atom_site_aniso_U_12
S1 0.02635(17) 0.02477(17) 0.01946(15) 0.00092(11) 0.00268(10) 0.00071(12)
C1 0.0231(6) 0.0217(6) 0.0211(5) 0.0022(4) 0.0017(4) 0.0000(4)
O1 0.0350(5) 0.0305(5) 0.0307(5) -0.0047(4) -0.0063(4) 0.0018(4)
O2 0.0849(10) 0.0241(5) 0.0266(5) 0.0065(4) 0.0069(5) 0.0033(6)
O3 0.0266(5) 0.0928(11) 0.0287(5) 0.0037(6) 0.0082(4) 0.0033(6)
C2 0.0307(7) 0.0310(7) 0.0290(6) 0.0053(5) 0.0046(5) 0.0085(6)
C3 0.0356(7) 0.0359(8) 0.0290(7) 0.0103(6) -0.0014(6) 0.0066(6)
C4 0.0318(7) 0.0332(7) 0.0214(6) 0.0038(5) 0.0017(5) -0.0093(6)
C5 0.0271(6) 0.0430(8) 0.0269(7) -0.0004(6) 0.0073(5) 0.0029(6)
C6 0.0252(6) 0.0366(7) 0.0256(6) 0.0038(5) 0.0021(5) 0.0065(5)
N1 0.0458(8) 0.0547(9) 0.0222(6) 0.0052(6) 0.0038(5) -0.0089(7)
O1W 0.0453(7) 0.0256(6) 0.0556(8) -0.0050(5) -0.0120(6) 0.0019(5)
Li 0.0298(11) 0.0277(11) 0.0260(11) 0.0010(9) 0.0030(9) 0.0021(9)

loop_
_atom_site_label
_atom_site_type_symbol
_atom_site_fract_x
_atom_site_fract_y
_atom_site_fract_z
_atom_site_U_iso_or_equiv
_atom_site_thermal_displace_type
_atom_site_occupancy
_atom_site_calc_flag
_atom_site_refinement_flags
_atom_site_disorder_assembly
_atom_site_disorder_group
S1 S 0.19572(6) 0.12853(4) 0.418423(15) 0.02348(11) Uani 1 d . . .
C1 C 0.2232(2) 0.16027(16) 0.33019(6) 0.0220(2) Uani 1 d . . .
O1 O 0.3654(2) 0.24461(13) 0.45631(5) 0.0325(2) Uani 1 d . . .
O2 O 0.2686(3) -0.04388(14) 0.43196(6) 0.0451(3) Uani 1 d . . .
O3 O -0.0629(2) 0.1634(2) 0.43000(6) 0.0491(4) Uani 1 d . . .
C2 C 0.0428(3) 0.25184(19) 0.29168(7) 0.0301(3) Uani 1 d . . .
C3 C 0.0583(3) 0.2674(2) 0.22138(8) 0.0337(3) Uani 1 d . . .
C4 C 0.2520(3) 0.19194(19) 0.18909(7) 0.0288(3) Uani 1 d . . .
C5 C 0.4327(3) 0.1014(2) 0.22799(7) 0.0321(3) Uani 1 d . . .
C6 C 0.4195(3) 0.0861(2) 0.29826(7) 0.0291(3) Uani 1 d . . .
N1 N 0.2557(3) 0.2008(2) 0.11709(7) 0.0409(3) Uani 1 d . . .
H1 H -0.097(4) 0.301(3) 0.3127(9) 0.039(5) Uiso 1 d . . .
H2 H -0.061(4) 0.324(3) 0.1951(10) 0.047(6) Uiso 1 d . . .
H3 H 0.562(4) 0.051(3) 0.2076(11) 0.046(6) Uiso 1 d . . .
H4 H 0.549(4) 0.029(3) 0.3242(10) 0.041(5) Uiso 1 d . . .
H5 H 0.401(5) 0.169(3) 0.1026(12) 0.051(6) Uiso 1 d . . .
H6 H 0.192(5) 0.301(4) 0.0984(14) 0.074(8) Uiso 1 d . . .
O1W O 0.2264(3) -0.41193(16) 0.44812(7) 0.0429(3) Uani 1 d . . .
H1W H 0.083(5) -0.404(3) 0.4318(12) 0.060(7) Uiso 1 d . . .
H2W H 0.261(5) -0.502(4) 0.4564(13) 0.062(7) Uiso 1 d . . .
Li Li 0.2961(5) -0.2120(3) 0.50343(12) 0.0278(5) Uani 1 d . . .

loop_
_geom_bond_atom_site_label_1
_geom_bond_atom_site_label_2
_geom_bond_distance
_geom_bond_site_symmetry_2
_geom_bond_publ_flag
S1 O3 1.4451(12) . ?
S1 O2 1.4503(12) . ?
S1 O1 1.4616(11) . ?
S1 C1 1.7579(13) . ?
C1 C2 1.3888(18) . ?
C1 C6 1.3916(18) . ?
O1 Li 1.941(3) 3_656 ?
O2 Li 1.935(3) . ?
O3 Li 1.905(3) 3_556 ?
C2 C3 1.387(2) . ?
C2 H1 0.96(2) . ?
C3 C4 1.389(2) . ?
C3 H2 0.91(2) . ?
C4 C5 1.390(2) . ?
C4 N1 1.4092(18) . ?
C5 C6 1.3844(19) . ?
C5 H3 0.92(2) . ?
C6 H4 0.95(2) . ?
N1 H5 0.88(2) . ?
N1 H6 0.94(3) . ?
O1W Li 1.949(3) . ?
O1W H1W 0.81(3) . ?
O1W H2W 0.75(3) . ?
Li O3 1.905(3) 3_556 ?
Li O1 1.941(3) 3_656 ?
Li H1W 2.32(3) . ?
